data_4341013
loop_
_publ_author_name
'Kulmaczewski, Rafal'
'Shepherd, Helena J.'
'Cespedes, Oscar'
'Halcrow, Malcolm A.'

_publ_section_title
;
 A homologous series of [Fe(H&#x2082;Bpz&#x2082;)&#x2082;(L)]
 spin-crossover complexes with annelated bipyridyl co-ligands.
;
_journal_issue 18
_journal_name_full 'Inorganic chemistry'
_journal_page_first 9809
_journal_page_last 9817
_journal_paper_doi 10.1021/ic501402q
_journal_volume 53
_journal_year 2014
_chemical_formula_moiety 'C30 H26 B2 Fe N12, 1.5[C7 H8]'
_chemical_formula_sum 'C40.5 H38 B2 Fe N12'
_chemical_formula_weight 770.30
_chemical_name_systematic
;
Bis[di(pyrazol-1-yl)dihydridoborate][dipyrido[3,2-a:2'3'-c]phenazine]-
iron(II) sesqui-toluene solvate
;
_space_group_IT_number 2
_symmetry_cell_setting triclinic
_symmetry_space_group_name_Hall '-P 1'
_symmetry_space_group_name_H-M 'P -1'
_atom_sites_solution_hydrogens geom
_atom_sites_solution_primary direct
_atom_sites_solution_secondary difmap
_audit_creation_method SHELXL-97
_cell_angle_alpha 83.655(6)
_cell_angle_beta 87.215(6)
_cell_angle_gamma 87.705(5)
_cell_formula_units_Z 2
_cell_length_a 10.0918(7)
_cell_length_b 11.2847(7)
_cell_length_c 16.5316(14)
_cell_measurement_reflns_used 2404
_cell_measurement_temperature 160(2)
_cell_measurement_theta_max 26.24
_cell_measurement_theta_min 3.65
_cell_volume 1867.8(2)
_computing_cell_refinement 'CrysAlisPro, Agilent Technologies'
_computing_data_collection 'CrysAlisPro, Agilent Technologies'
_computing_data_reduction 'CrysAlisPro, Agilent Technologies'
_computing_molecular_graphics 'XSEED (Barbour, 2001)'
_computing_publication_material 'local program'
_computing_structure_refinement 'SHELXL-97 (Sheldrick, 1997)'
_computing_structure_solution 'SHELXS-97 (Sheldrick, 1990)'
_diffrn_ambient_temperature 160(2)
_diffrn_detector_area_resol_mean 5.3095
_diffrn_measured_fraction_theta_full 0.992
_diffrn_measured_fraction_theta_max 0.992
_diffrn_measurement_device_type 'SuperNova, Dual, Cu at zero, Atlas'
_diffrn_measurement_method '\w scans'
_diffrn_radiation_monochromator mirror
_diffrn_radiation_source 'SuperNova (Mo) X-ray Source'
_diffrn_radiation_type MoK\a
_diffrn_radiation_wavelength 0.71073
_diffrn_reflns_av_R_equivalents 0.0565
_diffrn_reflns_av_sigmaI/netI 0.1083
_diffrn_reflns_limit_h_max 11
_diffrn_reflns_limit_h_min -12
_diffrn_reflns_limit_k_max 13
_diffrn_reflns_limit_k_min -13
_diffrn_reflns_limit_l_max 19
_diffrn_reflns_limit_l_min -17
_diffrn_reflns_number 12042
_diffrn_reflns_theta_full 25.03
_diffrn_reflns_theta_max 25.03
_diffrn_reflns_theta_min 2.77
_diffrn_standards_decay_% 0
_diffrn_standards_interval_count 0
_diffrn_standards_interval_time 0
_diffrn_standards_number 0
_exptl_absorpt_coefficient_mu 0.453
_exptl_absorpt_correction_T_max 1.000
_exptl_absorpt_correction_T_min 0.483
_exptl_absorpt_correction_type multi-scan
_exptl_absorpt_process_details
; 
CrysAlisPro, Agilent Technologies,
Version 1.171.36.24 (release 03-12-2012 CrysAlis171 .NET)
Empirical absorption correction using spherical harmonics,
 implemented in SCALE3 ABSPACK scaling algorithm.
;
_exptl_crystal_colour violet
_exptl_crystal_density_diffrn 1.370
_exptl_crystal_density_method 'not measured'
_exptl_crystal_description fragment
_exptl_crystal_F_000 802
_exptl_crystal_size_max 0.26
_exptl_crystal_size_mid 0.18
_exptl_crystal_size_min 0.15
_refine_diff_density_max 0.391
_refine_diff_density_min -0.403
_refine_diff_density_rms 0.076
_refine_ls_extinction_method none
_refine_ls_goodness_of_fit_ref 1.080
_refine_ls_hydrogen_treatment constr
_refine_ls_matrix_type full
_refine_ls_number_parameters 498
_refine_ls_number_reflns 6546
_refine_ls_number_restraints 0
_refine_ls_restrained_S_all 1.080
_refine_ls_R_factor_all 0.1135
_refine_ls_R_factor_gt 0.0663
_refine_ls_shift/su_max 0.000
_refine_ls_shift/su_mean 0.000
_refine_ls_structure_factor_coef Fsqd
_refine_ls_weighting_details 'calc w=1/[\s^2^(Fo^2^)+(0.0588P)^2^+0.1749P] where P=(Fo^2^+2Fc^2^)/3'
_refine_ls_weighting_scheme calc
_refine_ls_wR_factor_gt 0.1423
_refine_ls_wR_factor_ref 0.1666
_reflns_number_gt 4257
_reflns_number_total 6546
_reflns_threshold_expression >2sigma(I)
_cod_data_source_file ic501402q_si_005.cif
_cod_data_source_block rk35160
_cod_depositor_comments
;
The following automatic conversions were performed:

'_symmetry_cell_setting' value 'Triclinic' changed to 'triclinic'
according to
/home/saulius/struct/COD-crude-data--automatic-downloads/rss-feeds/ACS/lib/dictionaries/cif_core.dic
dictionary named 'cif_core.dic' version 2.4.2 from 2011-04-26.

Automatic conversion script
Id: cif_fix_values 2281 2013-09-26 08:29:07Z andrius 

 Adding full bibliography for 4340990--4341018.cif.
;
_cod_original_formula_sum 'C40.50 H38 B2 Fe N12'
_cod_database_code 4341013

loop_
_symmetry_equiv_pos_as_xyz
'x, y, z'
'-x, -y, -z'

loop_
_atom_site_label
_atom_site_type_symbol
_atom_site_fract_x
_atom_site_fract_y
_atom_site_fract_z
_atom_site_U_iso_or_equiv
_atom_site_adp_type
_atom_site_occupancy
_atom_site_symmetry_multiplicity
_atom_site_calc_flag
_atom_site_refinement_flags
Fe1 Fe 0.42059(6) 0.20641(5) 0.25489(4) 0.0255(2) Uani 1 1 d .
B2 B 0.4316(5) 0.4418(4) 0.3660(4) 0.0395(15) Uani 1 1 d .
H2A H 0.3384 0.4642 0.3535 0.047 Uiso 1 1 calc R
H2B H 0.4636 0.4999 0.4006 0.047 Uiso 1 1 calc R
N3 N 0.4389(4) 0.3149(3) 0.4122(2) 0.0361(10) Uani 1 1 d .
N4 N 0.4187(3) 0.2129(3) 0.3756(2) 0.0313(9) Uani 1 1 d .
C5 C 0.4179(4) 0.1237(4) 0.4356(3) 0.0373(12) Uani 1 1 d .
H5 H 0.4065 0.0426 0.4279 0.045 Uiso 1 1 calc R
C6 C 0.4355(5) 0.1634(5) 0.5103(3) 0.0479(14) Uani 1 1 d .
H6 H 0.4374 0.1176 0.5621 0.058 Uiso 1 1 calc R
C7 C 0.4497(5) 0.2834(5) 0.4928(3) 0.0429(13) Uani 1 1 d .
H7 H 0.4649 0.3368 0.5317 0.051 Uiso 1 1 calc R
N8 N 0.5170(3) 0.4457(3) 0.2867(2) 0.0365(10) Uani 1 1 d .
N9 N 0.5123(3) 0.3631(3) 0.2331(2) 0.0284(9) Uani 1 1 d .
C10 C 0.5946(4) 0.4008(4) 0.1704(3) 0.0361(11) Uani 1 1 d .
H10 H 0.6124 0.3597 0.1237 0.043 Uiso 1 1 calc R
C11 C 0.6503(4) 0.5066(4) 0.1820(3) 0.0415(13) Uani 1 1 d .
H11 H 0.7110 0.5519 0.1466 0.050 Uiso 1 1 calc R
C12 C 0.5983(4) 0.5312(4) 0.2560(3) 0.0395(13) Uani 1 1 d .
H12 H 0.6172 0.5993 0.2819 0.047 Uiso 1 1 calc R
B13 B 0.5313(5) -0.0742(5) 0.2223(4) 0.0424(15) Uani 1 1 d .
H13A H 0.5206 -0.0533 0.1631 0.051 Uiso 1 1 calc R
H13B H 0.5648 -0.1581 0.2312 0.051 Uiso 1 1 calc R
N14 N 0.6303(4) 0.0082(3) 0.2529(2) 0.0357(9) Uani 1 1 d .
N15 N 0.6008(3) 0.1259(3) 0.2616(2) 0.0280(9) Uani 1 1 d .
C16 C 0.7124(4) 0.1703(4) 0.2858(3) 0.0389(12) Uani 1 1 d .
H16 H 0.7218 0.2505 0.2965 0.047 Uiso 1 1 calc R
C17 C 0.8121(5) 0.0813(5) 0.2929(4) 0.0560(15) Uani 1 1 d .
H17 H 0.9000 0.0885 0.3094 0.067 Uiso 1 1 calc R
C18 C 0.7572(5) -0.0183(4) 0.2714(3) 0.0492(14) Uani 1 1 d .
H18 H 0.8012 -0.0940 0.2696 0.059 Uiso 1 1 calc R
N19 N 0.3974(4) -0.0603(3) 0.2685(2) 0.0362(9) Uani 1 1 d .
N20 N 0.3337(3) 0.0477(3) 0.2750(2) 0.0302(9) Uani 1 1 d .
C21 C 0.2125(5) 0.0225(4) 0.3079(3) 0.0429(12) Uani 1 1 d .
H21 H 0.1463 0.0809 0.3202 0.051 Uiso 1 1 calc R
C22 C 0.1964(5) -0.0994(5) 0.3216(3) 0.0519(14) Uani 1 1 d .
H22 H 0.1201 -0.1401 0.3438 0.062 Uiso 1 1 calc R
C23 C 0.3144(5) -0.1475(4) 0.2963(3) 0.0516(15) Uani 1 1 d .
H23 H 0.3354 -0.2305 0.2980 0.062 Uiso 1 1 calc R
N24 N 0.2398(3) 0.2811(3) 0.2445(2) 0.0220(8) Uani 1 1 d .
C25 C 0.1959(4) 0.2878(3) 0.1677(3) 0.0244(10) Uani 1 1 d .
C26 C 0.0662(4) 0.3286(3) 0.1470(3) 0.0249(10) Uani 1 1 d .
C27 C -0.0202(4) 0.3604(4) 0.2096(3) 0.0307(11) Uani 1 1 d .
H27 H -0.1082 0.3882 0.1985 0.037 Uiso 1 1 calc R
C28 C 0.0230(4) 0.3513(4) 0.2878(3) 0.0321(11) Uani 1 1 d .
H28 H -0.0358 0.3712 0.3313 0.038 Uiso 1 1 calc R
C29 C 0.1534(4) 0.3126(4) 0.3029(3) 0.0291(10) Uani 1 1 d .
H29 H 0.1821 0.3085 0.3571 0.035 Uiso 1 1 calc R
N30 N 0.4088(3) 0.2061(3) 0.1356(2) 0.0284(9) Uani 1 1 d .
C31 C 0.2895(4) 0.2493(3) 0.1065(3) 0.0250(10) Uani 1 1 d .
C32 C 0.2583(4) 0.2534(3) 0.0249(3) 0.0264(10) Uani 1 1 d .
C33 C 0.3541(4) 0.2162(4) -0.0304(3) 0.0345(11) Uani 1 1 d .
H33 H 0.3367 0.2185 -0.0865 0.041 Uiso 1 1 calc R
C34 C 0.4755(5) 0.1757(4) -0.0018(3) 0.0371(11) Uani 1 1 d .
H34 H 0.5431 0.1502 -0.0387 0.045 Uiso 1 1 calc R
C35 C 0.5001(4) 0.1718(4) 0.0799(3) 0.0338(11) Uani 1 1 d .
H35 H 0.5850 0.1436 0.0976 0.041 Uiso 1 1 calc R
C36 C 0.1243(4) 0.2972(3) 0.0017(3) 0.0274(10) Uani 1 1 d .
C37 C 0.0297(4) 0.3326(3) 0.0620(3) 0.0271(10) Uani 1 1 d .
N38 N 0.0974(3) 0.3020(3) -0.0767(2) 0.0310(9) Uani 1 1 d .
N39 N -0.0920(3) 0.3712(3) 0.0438(2) 0.0333(9) Uani 1 1 d .
C40 C -0.0280(4) 0.3397(4) -0.0954(3) 0.0330(11) Uani 1 1 d .
C41 C -0.0632(5) 0.3443(4) -0.1782(3) 0.0414(13) Uani 1 1 d .
H41 H -0.0006 0.3206 -0.2186 0.050 Uiso 1 1 calc R
C42 C -0.1893(5) 0.3837(4) -0.1986(3) 0.0464(14) Uani 1 1 d .
H42 H -0.2134 0.3878 -0.2537 0.056 Uiso 1 1 calc R
C43 C -0.2829(5) 0.4179(4) -0.1392(3) 0.0469(14) Uani 1 1 d .
H43 H -0.3697 0.4435 -0.1547 0.056 Uiso 1 1 calc R
C44 C -0.2513(5) 0.4151(4) -0.0594(3) 0.0387(12) Uani 1 1 d .
H44 H -0.3152 0.4400 -0.0201 0.046 Uiso 1 1 calc R
C45 C -0.1220(4) 0.3746(4) -0.0358(3) 0.0324(11) Uani 1 1 d .
C46 C 0.0687(12) -0.0192(10) 0.0286(8) 0.051(3) Uiso 0.50 1 d P
C47 C -0.0455(15) 0.0255(11) 0.0633(9) 0.051(4) Uiso 0.50 1 d P
H47 H -0.0582 0.0375 0.1192 0.062 Uiso 0.50 1 calc PR
C48 C -0.1444(14) 0.0520(11) 0.0027(9) 0.068(3) Uiso 0.50 1 d P
H48 H -0.2271 0.0846 0.0214 0.082 Uiso 0.50 1 calc PR
C49 C -0.1338(17) 0.0361(13) -0.0771(10) 0.068(4) Uiso 0.50 1 d P
H49 H -0.2064 0.0551 -0.1113 0.081 Uiso 0.50 1 calc PR
C50 C -0.0238(13) -0.0051(10) -0.1054(8) 0.062(3) Uiso 0.50 1 d P
H50 H -0.0114 -0.0148 -0.1617 0.075 Uiso 0.50 1 calc PR
C51 C 0.0874(16) -0.0385(11) -0.0472(9) 0.053(4) Uiso 0.50 1 d P
H51 H 0.1691 -0.0728 -0.0660 0.063 Uiso 0.50 1 calc PR
C52 C 0.1876(16) -0.0535(14) 0.0789(9) 0.075(5) Uiso 0.50 1 d P
H52A H 0.1671 -0.0376 0.1353 0.113 Uiso 0.50 1 calc PR
H52B H 0.2633 -0.0067 0.0566 0.113 Uiso 0.50 1 calc PR
H52C H 0.2097 -0.1386 0.0775 0.113 Uiso 0.50 1 calc PR
C53 C 0.0409(5) 0.3176(5) 0.5598(4) 0.0582(15) Uani 1 1 d .
C54 C -0.0813(6) 0.3764(5) 0.5581(4) 0.0658(17) Uani 1 1 d .
H54 H -0.0948 0.4469 0.5844 0.079 Uiso 1 1 calc R
C55 C -0.1854(6) 0.3343(6) 0.5186(4) 0.0706(18) Uani 1 1 d .
H55 H -0.2684 0.3771 0.5173 0.085 Uiso 1 1 calc R
C56 C -0.1694(7) 0.2321(7) 0.4814(4) 0.077(2) Uani 1 1 d .
H56 H -0.2412 0.2025 0.4554 0.092 Uiso 1 1 calc R
C57 C -0.0464(7) 0.1721(6) 0.4824(4) 0.0766(19) Uani 1 1 d .
H57 H -0.0336 0.1017 0.4559 0.092 Uiso 1 1 calc R
C58 C 0.0574(6) 0.2138(6) 0.5215(4) 0.0658(17) Uani 1 1 d .
H58 H 0.1406 0.1714 0.5222 0.079 Uiso 1 1 calc R
C59 C 0.1530(6) 0.3610(6) 0.6044(4) 0.079(2) Uani 1 1 d .
H59A H 0.1965 0.4258 0.5700 0.119 Uiso 1 1 calc R
H59B H 0.2175 0.2951 0.6170 0.119 Uiso 1 1 calc R
H59C H 0.1179 0.3903 0.6551 0.119 Uiso 1 1 calc R

loop_
_atom_site_aniso_label
_atom_site_aniso_U_11
_atom_site_aniso_U_22
_atom_site_aniso_U_33
_atom_site_aniso_U_23
_atom_site_aniso_U_13
_atom_site_aniso_U_12
Fe1 0.0220(3) 0.0233(3) 0.0329(4) -0.0098(3) -0.0023(3) -0.0010(2)
B2 0.042(3) 0.024(3) 0.056(4) -0.018(3) -0.013(3) 0.002(2)
N3 0.035(2) 0.038(2) 0.038(3) -0.0190(19) -0.0080(18) 0.0011(17)
N4 0.029(2) 0.027(2) 0.040(2) -0.0111(18) -0.0079(18) 0.0027(15)
C5 0.042(3) 0.027(3) 0.042(3) -0.003(2) -0.005(2) 0.006(2)
C6 0.052(3) 0.055(4) 0.036(3) -0.005(3) -0.009(3) 0.015(3)
C7 0.039(3) 0.056(4) 0.037(3) -0.018(3) -0.009(2) 0.008(2)
N8 0.030(2) 0.031(2) 0.051(3) -0.0136(19) -0.0046(19) -0.0027(16)
N9 0.0252(19) 0.0218(19) 0.039(2) -0.0085(17) -0.0014(18) -0.0006(15)
C10 0.027(2) 0.036(3) 0.044(3) -0.002(2) 0.001(2) -0.001(2)
C11 0.026(2) 0.038(3) 0.058(4) 0.005(3) 0.002(2) -0.001(2)
C12 0.035(3) 0.020(2) 0.065(4) -0.004(2) -0.011(3) -0.0065(19)
B13 0.037(3) 0.033(3) 0.061(4) -0.022(3) 0.001(3) 0.003(2)
N14 0.034(2) 0.029(2) 0.044(3) -0.0076(18) 0.0020(19) 0.0036(16)
N15 0.0235(19) 0.026(2) 0.036(2) -0.0091(17) -0.0039(17) 0.0004(15)
C16 0.029(2) 0.036(3) 0.052(3) -0.003(2) -0.006(2) -0.003(2)
C17 0.033(3) 0.055(3) 0.081(4) -0.006(3) -0.014(3) 0.000(2)
C18 0.033(3) 0.038(3) 0.075(4) -0.003(3) 0.001(3) 0.013(2)
N19 0.039(2) 0.028(2) 0.044(3) -0.0134(18) -0.0032(19) -0.0059(17)
N20 0.027(2) 0.029(2) 0.037(2) -0.0122(17) -0.0021(17) -0.0022(15)
C21 0.032(3) 0.040(3) 0.058(4) -0.011(3) 0.001(2) -0.009(2)
C22 0.042(3) 0.044(3) 0.070(4) -0.005(3) 0.001(3) -0.020(2)
C23 0.054(3) 0.029(3) 0.075(4) -0.017(3) -0.007(3) -0.018(2)
N24 0.0246(18) 0.0188(18) 0.024(2) -0.0055(15) -0.0016(16) -0.0025(14)
C25 0.027(2) 0.012(2) 0.034(3) -0.0049(18) 0.002(2) -0.0029(16)
C26 0.021(2) 0.018(2) 0.037(3) -0.0056(19) -0.001(2) -0.0021(16)
C27 0.026(2) 0.025(2) 0.042(3) -0.009(2) -0.001(2) 0.0004(18)
C28 0.035(3) 0.027(2) 0.036(3) -0.013(2) 0.003(2) 0.0018(19)
C29 0.029(2) 0.027(2) 0.032(3) -0.013(2) 0.002(2) 0.0006(18)
N30 0.0253(19) 0.0243(19) 0.036(2) -0.0086(16) -0.0027(17) 0.0033(15)
C31 0.025(2) 0.020(2) 0.031(3) -0.0033(19) -0.004(2) -0.0022(16)
C32 0.027(2) 0.022(2) 0.031(3) -0.0081(19) -0.002(2) -0.0018(17)
C33 0.037(3) 0.033(3) 0.035(3) -0.012(2) -0.008(2) 0.003(2)
C34 0.038(3) 0.038(3) 0.036(3) -0.012(2) 0.006(2) 0.003(2)
C35 0.023(2) 0.038(3) 0.042(3) -0.017(2) 0.001(2) 0.0068(19)
C36 0.030(2) 0.021(2) 0.032(3) -0.0065(19) -0.007(2) -0.0050(17)
C37 0.027(2) 0.019(2) 0.036(3) -0.0018(19) -0.004(2) -0.0040(17)
N38 0.035(2) 0.0222(19) 0.038(2) -0.0056(16) -0.0080(18) -0.0057(15)
N39 0.028(2) 0.026(2) 0.047(3) -0.0069(18) -0.0084(19) 0.0004(15)
C40 0.038(3) 0.025(2) 0.038(3) -0.002(2) -0.015(2) -0.0062(19)
C41 0.050(3) 0.029(3) 0.046(3) -0.005(2) -0.014(3) -0.005(2)
C42 0.060(3) 0.034(3) 0.048(3) -0.004(2) -0.026(3) -0.007(2)
C43 0.042(3) 0.035(3) 0.066(4) -0.001(3) -0.027(3) -0.001(2)
C44 0.037(3) 0.023(2) 0.056(3) -0.001(2) -0.013(2) -0.0015(19)
C45 0.035(3) 0.021(2) 0.042(3) 0.001(2) -0.009(2) -0.0085(19)
C53 0.049(3) 0.057(4) 0.066(4) -0.002(3) 0.016(3) -0.004(3)
C54 0.053(4) 0.049(4) 0.092(5) 0.001(3) 0.018(3) -0.002(3)
C55 0.057(4) 0.076(5) 0.074(5) 0.003(4) 0.015(3) 0.002(3)
C56 0.066(4) 0.102(6) 0.062(4) -0.012(4) -0.004(4) 0.004(4)
C57 0.089(5) 0.081(5) 0.062(4) -0.022(4) 0.007(4) 0.003(4)
C58 0.056(4) 0.076(5) 0.064(4) -0.006(4) 0.010(3) 0.006(3)
C59 0.066(4) 0.068(4) 0.103(6) -0.013(4) 0.017(4) -0.008(3)

loop_
_atom_type_symbol
_atom_type_description
_atom_type_scat_dispersion_real
_atom_type_scat_dispersion_imag
_atom_type_scat_source
C C 0.0033 0.0016 'International Tables Vol C Tables 4.2.6.8 and 6.1.1.4'
H H 0.0000 0.0000 'International Tables Vol C Tables 4.2.6.8 and 6.1.1.4'
B B 0.0013 0.0007 'International Tables Vol C Tables 4.2.6.8 and 6.1.1.4'
Fe Fe 0.3463 0.8444 'International Tables Vol C Tables 4.2.6.8 and 6.1.1.4'
N N 0.0061 0.0033 'International Tables Vol C Tables 4.2.6.8 and 6.1.1.4'

loop_
_geom_angle_atom_site_label_1
_geom_angle_atom_site_label_2
_geom_angle_atom_site_label_3
_geom_angle
_geom_angle_site_symmetry_3
N30 Fe1 N24 82.11(13) .
N30 Fe1 N15 95.83(14) .
N24 Fe1 N15 177.31(13) .
N30 Fe1 N4 175.62(14) .
N24 Fe1 N4 93.51(14) .
N15 Fe1 N4 88.55(14) .
N30 Fe1 N20 90.91(14) .
N24 Fe1 N20 87.44(13) .
N15 Fe1 N20 90.88(13) .
N4 Fe1 N20 89.02(14) .
N30 Fe1 N9 88.38(14) .
N24 Fe1 N9 93.97(13) .
N15 Fe1 N9 87.67(13) .
N4 Fe1 N9 91.81(14) .
N20 Fe1 N9 178.31(15) .
N8 B2 N3 110.1(4) .
N8 B2 H2A 109.6 .
N3 B2 H2A 109.6 .
N8 B2 H2B 109.6 .
N3 B2 H2B 109.6 .
H2A B2 H2B 108.2 .
C7 N3 N4 108.2(4) .
C7 N3 B2 128.4(4) .
N4 N3 B2 123.0(3) .
C5 N4 N3 105.8(3) .
C5 N4 Fe1 129.2(3) .
N3 N4 Fe1 124.3(3) .
N4 C5 C6 111.8(4) .
N4 C5 H5 124.1 .
C6 C5 H5 124.1 .
C7 C6 C5 104.3(4) .
C7 C6 H6 127.9 .
C5 C6 H6 127.9 .
N3 C7 C6 110.0(4) .
N3 C7 H7 125.0 .
C6 C7 H7 125.0 .
C12 N8 N9 109.3(4) .
C12 N8 B2 127.3(4) .
N9 N8 B2 123.3(4) .
C10 N9 N8 105.3(4) .
C10 N9 Fe1 128.7(3) .
N8 N9 Fe1 125.4(3) .
N9 C10 C11 111.6(5) .
N9 C10 H10 124.2 .
C11 C10 H10 124.2 .
C12 C11 C10 103.9(5) .
C12 C11 H11 128.1 .
C10 C11 H11 128.1 .
N8 C12 C11 110.0(4) .
N8 C12 H12 125.0 .
C11 C12 H12 125.0 .
N19 B13 N14 109.2(4) .
N19 B13 H13A 109.8 .
N14 B13 H13A 109.8 .
N19 B13 H13B 109.8 .
N14 B13 H13B 109.8 .
H13A B13 H13B 108.3 .
C18 N14 N15 109.6(4) .
C18 N14 B13 127.4(4) .
N15 N14 B13 122.9(3) .
C16 N15 N14 106.0(3) .
C16 N15 Fe1 127.5(3) .
N14 N15 Fe1 125.9(2) .
N15 C16 C17 109.9(4) .
N15 C16 H16 125.0 .
C17 C16 H16 125.0 .
C18 C17 C16 105.7(4) .
C18 C17 H17 127.2 .
C16 C17 H17 127.2 .
N14 C18 C17 108.7(4) .
N14 C18 H18 125.6 .
C17 C18 H18 125.6 .
C23 N19 N20 108.9(4) .
C23 N19 B13 127.0(4) .
N20 N19 B13 123.2(4) .
C21 N20 N19 105.6(4) .
C21 N20 Fe1 129.0(3) .
N19 N20 Fe1 124.8(3) .
N20 C21 C22 111.3(4) .
N20 C21 H21 124.3 .
C22 C21 H21 124.3 .
C23 C22 C21 104.3(5) .
C23 C22 H22 127.9 .
C21 C22 H22 127.9 .
N19 C23 C22 110.0(4) .
N19 C23 H23 125.0 .
C22 C23 H23 125.0 .
C29 N24 C25 117.2(3) .
C29 N24 Fe1 129.1(3) .
C25 N24 Fe1 113.3(3) .
N24 C25 C26 123.4(4) .
N24 C25 C31 116.0(3) .
C26 C25 C31 120.5(4) .
C27 C26 C25 117.4(4) .
C27 C26 C37 123.9(4) .
C25 C26 C37 118.7(4) .
C28 C27 C26 119.4(4) .
C28 C27 H27 120.3 .
C26 C27 H27 120.3 .
C27 C28 C29 119.7(4) .
C27 C28 H28 120.2 .
C29 C28 H28 120.2 .
N24 C29 C28 122.9(4) .
N24 C29 H29 118.6 .
C28 C29 H29 118.6 .
C35 N30 C31 116.2(4) .
C35 N30 Fe1 129.9(3) .
C31 N30 Fe1 113.9(3) .
N30 C31 C32 123.4(4) .
N30 C31 C25 114.5(3) .
C32 C31 C25 122.1(4) .
C33 C32 C31 118.6(4) .
C33 C32 C36 123.1(4) .
C31 C32 C36 118.3(4) .
C34 C33 C32 118.1(4) .
C34 C33 H33 120.9 .
C32 C33 H33 120.9 .
C33 C34 C35 120.7(4) .
C33 C34 H34 119.6 .
C35 C34 H34 119.6 .
N30 C35 C34 122.8(4) .
N30 C35 H35 118.6 .
C34 C35 H35 118.6 .
N38 C36 C37 122.6(4) .
N38 C36 C32 117.2(4) .
C37 C36 C32 120.1(4) .
N39 C37 C36 121.9(4) .
N39 C37 C26 117.9(4) .
C36 C37 C26 120.2(3) .
C36 N38 C40 115.6(4) .
C37 N39 C45 116.3(4) .
N38 C40 C45 121.9(4) .
N38 C40 C41 118.1(5) .
C45 C40 C41 120.0(4) .
C42 C41 C40 118.9(5) .
C42 C41 H41 120.5 .
C40 C41 H41 120.5 .
C41 C42 C43 121.0(4) .
C41 C42 H42 119.5 .
C43 C42 H42 119.5 .
C44 C43 C42 121.2(4) .
C44 C43 H43 119.4 .
C42 C43 H43 119.4 .
C43 C44 C45 119.5(5) .
C43 C44 H44 120.2 .
C45 C44 H44 120.2 .
N39 C45 C40 121.6(4) .
N39 C45 C44 119.1(4) .
C40 C45 C44 119.3(4) .
C51 C46 C47 125.9(12) .
C51 C46 C52 113.4(14) .
C47 C46 C52 120.7(14) .
C51 C46 C46 66.8(10) 2
C47 C46 C46 59.1(9) 2
C52 C46 C46 179.5(15) 2
C46 C47 C48 110.3(12) .
C46 C47 H47 124.9 .
C48 C47 H47 124.9 .
C49 C48 C47 128.0(15) .
C49 C48 H48 116.0 .
C47 C48 H48 116.0 .
C50 C49 C48 118.2(16) .
C50 C49 H49 120.9 .
C48 C49 H49 120.9 .
C49 C50 C51 118.6(14) .
C49 C50 H50 120.7 .
C51 C50 H50 120.7 .
C46 C51 C50 118.9(14) .
C46 C51 H51 120.6 .
C50 C51 H51 120.6 .
C46 C52 H52A 109.5 .
C46 C52 H52B 109.5 .
H52A C52 H52B 109.5 .
C46 C52 H52C 109.5 .
H52A C52 H52C 109.5 .
H52B C52 H52C 109.5 .
C54 C53 C58 118.2(5) .
C54 C53 C59 121.4(6) .
C58 C53 C59 120.4(5) .
C53 C54 C55 121.1(6) .
C53 C54 H54 119.5 .
C55 C54 H54 119.5 .
C56 C55 C54 120.7(6) .
C56 C55 H55 119.7 .
C54 C55 H55 119.7 .
C55 C56 C57 118.9(6) .
C55 C56 H56 120.6 .
C57 C56 H56 120.6 .
C58 C57 C56 120.6(6) .
C58 C57 H57 119.7 .
C56 C57 H57 119.7 .
C57 C58 C53 120.5(5) .
C57 C58 H58 119.7 .
C53 C58 H58 119.7 .
C53 C59 H59A 109.5 .
C53 C59 H59B 109.5 .
H59A C59 H59B 109.5 .
C53 C59 H59C 109.5 .
H59A C59 H59C 109.5 .
H59B C59 H59C 109.5 .

loop_
_geom_bond_atom_site_label_1
_geom_bond_atom_site_label_2
_geom_bond_distance
_geom_bond_site_symmetry_2
Fe1 N30 1.981(4) .
Fe1 N24 1.986(3) .
Fe1 N15 2.003(3) .
Fe1 N4 2.005(4) .
Fe1 N20 2.013(4) .
Fe1 N9 2.017(3) .
B2 N8 1.530(7) .
B2 N3 1.547(6) .
B2 H2A 0.9900 .
B2 H2B 0.9900 .
N3 C7 1.349(6) .
N3 N4 1.384(5) .
N4 C5 1.333(6) .
C5 C6 1.381(6) .
C5 H5 0.9500 .
C6 C7 1.365(7) .
C6 H6 0.9500 .
C7 H7 0.9500 .
N8 C12 1.333(6) .
N8 N9 1.359(5) .
N9 C10 1.339(6) .
C10 C11 1.376(6) .
C10 H10 0.9500 .
C11 C12 1.359(7) .
C11 H11 0.9500 .
C12 H12 0.9500 .
B13 N19 1.530(7) .
B13 N14 1.533(6) .
B13 H13A 0.9900 .
B13 H13B 0.9900 .
N14 C18 1.345(5) .
N14 N15 1.371(5) .
N15 C16 1.347(5) .
C16 C17 1.392(6) .
C16 H16 0.9500 .
C17 C18 1.362(7) .
C17 H17 0.9500 .
C18 H18 0.9500 .
N19 C23 1.346(6) .
N19 N20 1.368(5) .
N20 C21 1.342(6) .
C21 C22 1.385(7) .
C21 H21 0.9500 .
C22 C23 1.356(7) .
C22 H22 0.9500 .
C23 H23 0.9500 .
N24 C29 1.337(5) .
N24 C25 1.358(5) .
C25 C26 1.416(5) .
C25 C31 1.441(6) .
C26 C27 1.388(6) .
C26 C37 1.465(6) .
C27 C28 1.376(6) .
C27 H27 0.9500 .
C28 C29 1.396(6) .
C28 H28 0.9500 .
C29 H29 0.9500 .
N30 C35 1.347(6) .
N30 C31 1.370(5) .
C31 C32 1.396(6) .
C32 C33 1.383(6) .
C32 C36 1.475(5) .
C33 C34 1.377(6) .
C33 H33 0.9500 .
C34 C35 1.379(6) .
C34 H34 0.9500 .
C35 H35 0.9500 .
C36 N38 1.331(5) .
C36 C37 1.424(6) .
C37 N39 1.324(5) .
N38 C40 1.358(5) .
N39 C45 1.360(5) .
C40 C45 1.412(7) .
C40 C41 1.425(6) .
C41 C42 1.377(6) .
C41 H41 0.9500 .
C42 C43 1.403(8) .
C42 H42 0.9500 .
C43 C44 1.369(7) .
C43 H43 0.9500 .
C44 C45 1.423(6) .
C44 H44 0.9500 .
C46 C51 1.300(17) .
C46 C47 1.365(16) .
C46 C52 1.506(17) .
C46 C46 1.73(2) 2
C47 C48 1.449(18) .
C47 H47 0.9500 .
C48 C49 1.35(2) .
C48 H48 0.9500 .
C49 C50 1.274(18) .
C49 H49 0.9500 .
C50 C51 1.523(17) .
C50 H50 0.9500 .
C51 H51 0.9500 .
C52 H52A 0.9800 .
C52 H52B 0.9800 .
C52 H52C 0.9800 .
C53 C54 1.377(7) .
C53 C58 1.393(8) .
C53 C59 1.505(8) .
C54 C55 1.389(8) .
C54 H54 0.9500 .
C55 C56 1.366(9) .
C55 H55 0.9500 .
C56 C57 1.390(9) .
C56 H56 0.9500 .
C57 C58 1.382(8) .
C57 H57 0.9500 .
C58 H58 0.9500 .
C59 H59A 0.9800 .
C59 H59B 0.9800 .
C59 H59C 0.9800 .
